data_4339823
loop_
_publ_author_name
'McGee, Kari A.'
'Mann, Kent R.'

_publ_section_title
;
 Selective low-temperature syntheses of facial and meridional
 tris-cyclometalated iridium(III) complexes.
;
_journal_issue 19
_journal_name_full 'Inorganic chemistry'
_journal_page_first 7800
_journal_page_last 7809
_journal_paper_doi 10.1021/ic700440c
_journal_volume 46
_journal_year 2007
_chemical_formula_moiety 'C26 H22 Ir N4, F6 P'
_chemical_formula_sum 'C26 H22 F6 Ir N4 P'
_chemical_formula_weight 727.65
_chemical_name_common 04133
_chemical_name_systematic
; 
 ? 
;
_space_group_IT_number 2
_symmetry_cell_setting triclinic
_symmetry_space_group_name_Hall '-P 1'
_symmetry_space_group_name_H-M 'P -1'
_atom_sites_solution_hydrogens geom
_atom_sites_solution_primary direct
_atom_sites_solution_secondary difmap
_audit_creation_method SHELXL-97
_cell_angle_alpha 93.993(2)
_cell_angle_beta 96.938(2)
_cell_angle_gamma 93.926(2)
_cell_formula_units_Z 6
_cell_length_a 8.8704(12)
_cell_length_b 18.131(3)
_cell_length_c 25.655(4)
_cell_measurement_reflns_used 3504
_cell_measurement_temperature 173(2)
_cell_volume 4073.6(11)
_computing_cell_refinement 'SAINT, Bruker'
_computing_data_collection 'SMART, Bruker'
_computing_data_reduction 'SAINT, Bruker'
_computing_molecular_graphics 'SHELXTL, Bruker'
_computing_structure_refinement 'SHELXL-97 (Sheldrick, 1997)'
_computing_structure_solution 'SHELXS-97 (Sheldrick, 1990)'
_diffrn_ambient_temperature 173(2)
_diffrn_measured_fraction_theta_full 0.994
_diffrn_measured_fraction_theta_max 0.994
_diffrn_measurement_device_type 'Siemens SMART Platform CCD'
_diffrn_measurement_method 'area detector, omega scans'
_diffrn_radiation_monochromator graphite
_diffrn_radiation_source 'normal-focus sealed tube'
_diffrn_radiation_type MoK\a
_diffrn_radiation_wavelength 0.71073
_diffrn_reflns_av_R_equivalents 0.0639
_diffrn_reflns_av_sigmaI/netI 0.0856
_diffrn_reflns_limit_h_max 10
_diffrn_reflns_limit_h_min -10
_diffrn_reflns_limit_k_max 21
_diffrn_reflns_limit_k_min -21
_diffrn_reflns_limit_l_max 30
_diffrn_reflns_limit_l_min -30
_diffrn_reflns_number 40103
_diffrn_reflns_theta_full 25.08
_diffrn_reflns_theta_max 25.08
_diffrn_reflns_theta_min 0.80
_exptl_absorpt_coefficient_mu 5.039
_exptl_absorpt_correction_T_max 0.830000
_exptl_absorpt_correction_T_min 0.677500
_exptl_absorpt_correction_type multi-scan
_exptl_absorpt_process_details 'SADABS, R. Blessing, 1995'
_exptl_crystal_colour yellow
_exptl_crystal_density_diffrn 1.780
_exptl_crystal_density_method 'not measured'
_exptl_crystal_description rod
_exptl_crystal_F_000 2112
_exptl_crystal_size_max 0.347
_exptl_crystal_size_mid 0.051
_exptl_crystal_size_min 0.037
_refine_diff_density_max 1.110
_refine_diff_density_min -1.195
_refine_diff_density_rms 0.144
_refine_ls_extinction_method none
_refine_ls_goodness_of_fit_ref 1.027
_refine_ls_hydrogen_treatment riding
_refine_ls_matrix_type full
_refine_ls_number_parameters 1052
_refine_ls_number_reflns 14435
_refine_ls_number_restraints 516
_refine_ls_restrained_S_all 1.011
_refine_ls_R_factor_all 0.0849
_refine_ls_R_factor_gt 0.0503
_refine_ls_shift/su_max 0.001
_refine_ls_shift/su_mean 0.000
_refine_ls_structure_factor_coef Fsqd
_refine_ls_weighting_details 'calc w=1/[\s^2^(Fo^2^)+(0.0391P)^2^+2.5426P] where P=(Fo^2^+2Fc^2^)/3'
_refine_ls_weighting_scheme calc
_refine_ls_wR_factor_gt 0.0922
_refine_ls_wR_factor_ref 0.1005
_reflns_number_gt 10168
_reflns_number_total 14435
_reflns_threshold_expression >2sigma(I)
_cod_data_source_file tris_ir_cifs_revised.cif
_cod_data_source_block 04133m
_cod_original_cell_volume 4073.6(10)
_cod_original_sg_symbol_H-M P-1
_cod_database_code 4339823

loop_
_symmetry_equiv_pos_as_xyz
'x, y, z'
'-x, -y, -z'

loop_
_atom_site_label
_atom_site_type_symbol
_atom_site_fract_x
_atom_site_fract_y
_atom_site_fract_z
_atom_site_U_iso_or_equiv
_atom_site_adp_type
_atom_site_occupancy
_atom_site_symmetry_multiplicity
_atom_site_calc_flag
_atom_site_refinement_flags
_atom_site_disorder_assembly
_atom_site_disorder_group
Ir1 Ir 0.61806(4) 0.093868(18) 0.164563(12) 0.02874(9) Uani 1 1 d . . .
N1 N 0.6409(7) 0.0797(3) 0.0858(2) 0.0322(16) Uani 1 1 d D . .
C1 C 0.7648(9) 0.0564(4) 0.0655(3) 0.038(2) Uani 1 1 d D . .
H1A H 0.8463 0.0410 0.0887 0.045 Uiso 1 1 calc R . .
C2 C 0.7777(9) 0.0539(4) 0.0124(3) 0.035(2) Uani 1 1 d D . .
H2A H 0.8674 0.0382 -0.0004 0.042 Uiso 1 1 calc R . .
C3 C 0.6597(9) 0.0745(4) -0.0220(3) 0.041(2) Uani 1 1 d D . .
H3A H 0.6668 0.0738 -0.0586 0.049 Uiso 1 1 calc R . .
C4 C 0.5293(9) 0.0965(4) -0.0019(3) 0.035(2) Uani 1 1 d D . .
H4A H 0.4457 0.1101 -0.0250 0.042 Uiso 1 1 calc R . .
C5 C 0.5213(8) 0.0984(4) 0.0519(3) 0.0278(19) Uani 1 1 d D . .
C6 C 0.3920(8) 0.1211(4) 0.0782(3) 0.0285(19) Uani 1 1 d D . .
C11 C 0.2540(8) 0.1375(4) 0.0515(3) 0.038(2) Uani 1 1 d D . .
H11A H 0.2403 0.1347 0.0141 0.045 Uiso 1 1 calc R . .
C10 C 0.1358(9) 0.1579(4) 0.0791(3) 0.040(2) Uani 1 1 d D . .
H10A H 0.0413 0.1685 0.0607 0.048 Uiso 1 1 calc R . .
C9 C 0.1563(9) 0.1627(5) 0.1334(3) 0.043(2) Uani 1 1 d D . .
H9A H 0.0768 0.1775 0.1525 0.051 Uiso 1 1 calc R . .
C8 C 0.2946(8) 0.1456(4) 0.1600(3) 0.038(2) Uani 1 1 d D . .
H8A H 0.3070 0.1491 0.1975 0.046 Uiso 1 1 calc R . .
C7 C 0.4156(8) 0.1238(4) 0.1341(3) 0.0270(18) Uani 1 1 d D . .
N2 N 0.5772(7) 0.1242(3) 0.2397(2) 0.0328(16) Uani 1 1 d D . .
C12 C 0.5066(9) 0.0796(5) 0.2711(3) 0.040(2) Uani 1 1 d D . .
H12A H 0.4893 0.0281 0.2609 0.048 Uiso 1 1 calc R . .
C13 C 0.4592(10) 0.1069(5) 0.3173(4) 0.051(3) Uani 1 1 d D . .
H13A H 0.4074 0.0748 0.3382 0.062 Uiso 1 1 calc R . .
C14 C 0.4876(10) 0.1806(5) 0.3328(3) 0.052(3) Uani 1 1 d D . .
H14A H 0.4529 0.2003 0.3641 0.062 Uiso 1 1 calc R . .
C15 C 0.5670(9) 0.2264(5) 0.3030(3) 0.044(2) Uani 1 1 d D . .
H15A H 0.5909 0.2773 0.3144 0.053 Uiso 1 1 calc R . .
C16 C 0.6115(9) 0.1973(4) 0.2561(3) 0.036(2) Uani 1 1 d D . .
C17 C 0.6924(8) 0.2390(4) 0.2196(3) 0.031(2) Uani 1 1 d D . .
C22 C 0.7561(9) 0.3121(4) 0.2317(3) 0.045(2) Uani 1 1 d D . .
H22A H 0.7439 0.3382 0.2641 0.053 Uiso 1 1 calc R . .
C21 C 0.8374(10) 0.3457(5) 0.1955(4) 0.054(3) Uani 1 1 d D . .
H21A H 0.8809 0.3952 0.2032 0.065 Uiso 1 1 calc R . .
C20 C 0.8551(10) 0.3072(4) 0.1483(3) 0.047(2) Uani 1 1 d D . .
H20A H 0.9142 0.3298 0.1243 0.056 Uiso 1 1 calc R . .
C19 C 0.7873(9) 0.2363(4) 0.1360(3) 0.037(2) Uani 1 1 d D . .
H19A H 0.7957 0.2120 0.1026 0.045 Uiso 1 1 calc R . .
C18 C 0.7059(8) 0.1989(4) 0.1715(3) 0.0302(19) Uani 1 1 d D . .
N3 N 0.5320(8) -0.0197(4) 0.1642(3) 0.0372(17) Uani 1 1 d . . .
C23 C 0.4979(10) -0.0803(5) 0.1667(4) 0.044(2) Uani 1 1 d . . .
C24 C 0.4618(13) -0.1580(5) 0.1704(4) 0.071(3) Uani 1 1 d . . .
H24A H 0.3531 -0.1704 0.1589 0.107 Uiso 1 1 calc R . .
H24B H 0.4859 -0.1700 0.2070 0.107 Uiso 1 1 calc R . .
H24C H 0.5218 -0.1868 0.1479 0.107 Uiso 1 1 calc R . .
N4 N 0.8349(8) 0.0572(4) 0.1922(3) 0.0347(17) Uani 1 1 d . . .
C25 C 0.9456(10) 0.0350(5) 0.2069(3) 0.040(2) Uani 1 1 d . . .
C26 C 1.0910(10) 0.0051(5) 0.2253(4) 0.056(3) Uani 1 1 d . . .
H26A H 1.1720 0.0454 0.2313 0.084 Uiso 1 1 calc R . .
H26B H 1.1157 -0.0320 0.1986 0.084 Uiso 1 1 calc R . .
H26C H 1.0823 -0.0182 0.2583 0.084 Uiso 1 1 calc R . .
Ir2 Ir 0.18930(3) 0.537609(18) 0.136328(13) 0.02892(9) Uani 1 1 d . . .
N5 N 0.2196(7) 0.4607(3) 0.1905(2) 0.0322(16) Uani 1 1 d D . .
C27 C 0.1948(9) 0.4709(5) 0.2414(3) 0.040(2) Uani 1 1 d D . .
H27A H 0.1520 0.5150 0.2525 0.048 Uiso 1 1 calc R . .
C28 C 0.2287(10) 0.4203(5) 0.2779(3) 0.050(2) Uani 1 1 d D . .
H28A H 0.2100 0.4294 0.3133 0.060 Uiso 1 1 calc R . .
C29 C 0.2901(11) 0.3565(5) 0.2615(3) 0.056(3) Uani 1 1 d D . .
H29A H 0.3155 0.3207 0.2858 0.067 Uiso 1 1 calc R . .
C30 C 0.3153(10) 0.3447(5) 0.2088(3) 0.048(2) Uani 1 1 d D . .
H30A H 0.3587 0.3008 0.1974 0.058 Uiso 1 1 calc R . .
C31 C 0.2774(8) 0.3962(4) 0.1734(3) 0.033(2) Uani 1 1 d D . .
C32 C 0.2967(8) 0.3918(4) 0.1173(3) 0.0306(19) Uani 1 1 d D . .
C37 C 0.3442(9) 0.3294(4) 0.0912(3) 0.039(2) Uani 1 1 d D . .
H37A H 0.3664 0.2870 0.1097 0.047 Uiso 1 1 calc R . .
C36 C 0.3587(10) 0.3297(5) 0.0381(3) 0.045(2) Uani 1 1 d D . .
H36A H 0.3908 0.2874 0.0198 0.054 Uiso 1 1 calc R . .
C35 C 0.3268(9) 0.3912(5) 0.0120(3) 0.044(2) Uani 1 1 d D . .
H35A H 0.3391 0.3915 -0.0243 0.053 Uiso 1 1 calc R . .
C34 C 0.2769(9) 0.4528(5) 0.0376(3) 0.040(2) Uani 1 1 d D . .
H34A H 0.2545 0.4945 0.0185 0.048 Uiso 1 1 calc R . .
C33 C 0.2588(8) 0.4550(4) 0.0910(3) 0.032(2) Uani 1 1 d D . .
N6 N 0.1873(6) 0.6123(3) 0.0796(2) 0.0288(15) Uani 1 1 d D . .
C38 C 0.0689(9) 0.6240(5) 0.0443(3) 0.040(2) Uani 1 1 d D . .
H38A H -0.0248 0.5957 0.0453 0.048 Uiso 1 1 calc R . .
C39 C 0.0744(10) 0.6744(5) 0.0067(3) 0.047(2) Uani 1 1 d D . .
H39A H -0.0113 0.6797 -0.0184 0.056 Uiso 1 1 calc R . .
C40 C 0.2085(10) 0.7168(5) 0.0072(3) 0.050(2) Uani 1 1 d D . .
H40A H 0.2162 0.7532 -0.0174 0.059 Uiso 1 1 calc R . .
C41 C 0.3326(9) 0.7067(4) 0.0433(3) 0.041(2) Uani 1 1 d D . .
H41A H 0.4253 0.7363 0.0434 0.049 Uiso 1 1 calc R . .
C42 C 0.3229(8) 0.6537(4) 0.0795(3) 0.0303(19) Uani 1 1 d D . .
C43 C 0.4454(8) 0.6357(4) 0.1187(3) 0.0315(19) Uani 1 1 d D . .
C48 C 0.5924(8) 0.6697(4) 0.1228(3) 0.038(2) Uani 1 1 d D . .
H48A H 0.6160 0.7066 0.0998 0.046 Uiso 1 1 calc R . .
C47 C 0.7043(9) 0.6494(5) 0.1607(3) 0.046(2) Uani 1 1 d D . .
H47A H 0.8056 0.6714 0.1635 0.056 Uiso 1 1 calc R . .
C46 C 0.6660(9) 0.5965(5) 0.1941(3) 0.047(2) Uani 1 1 d D . .
H46A H 0.7417 0.5832 0.2205 0.056 Uiso 1 1 calc R . .
C45 C 0.5208(9) 0.5626(5) 0.1902(3) 0.042(2) Uani 1 1 d D . .
H45A H 0.4983 0.5266 0.2139 0.050 Uiso 1 1 calc R . .
C44 C 0.4058(8) 0.5805(4) 0.1517(3) 0.033(2) Uani 1 1 d D . .
N7 N 0.1203(7) 0.6210(4) 0.1886(3) 0.0322(16) Uani 1 1 d . . .
C49 C 0.0903(10) 0.6671(5) 0.2154(4) 0.049(3) Uani 1 1 d . . .
C50 C 0.0402(13) 0.7231(6) 0.2520(4) 0.075(4) Uani 1 1 d . . .
H50A H 0.1037 0.7695 0.2521 0.113 Uiso 1 1 calc R . .
H50B H 0.0498 0.7058 0.2875 0.113 Uiso 1 1 calc R . .
H50C H -0.0664 0.7315 0.2408 0.113 Uiso 1 1 calc R . .
N8 N -0.0430(7) 0.4986(4) 0.1158(3) 0.0349(17) Uani 1 1 d . . .
C51 C -0.1671(10) 0.4798(5) 0.1050(3) 0.037(2) Uani 1 1 d . . .
C52 C -0.3288(9) 0.4544(5) 0.0901(4) 0.055(3) Uani 1 1 d . . .
H52A H -0.3372 0.4111 0.0645 0.083 Uiso 1 1 calc R . .
H52B H -0.3830 0.4943 0.0744 0.083 Uiso 1 1 calc R . .
H52C H -0.3737 0.4408 0.1215 0.083 Uiso 1 1 calc R . .
Ir3 Ir 0.30022(4) 0.26499(2) 0.496236(14) 0.04312(11) Uani 1 1 d . . .
N9 N 0.2805(9) 0.1521(4) 0.5028(3) 0.058(2) Uani 1 1 d D . .
C53 C 0.3347(13) 0.1173(6) 0.5449(4) 0.077(4) Uani 1 1 d D . .
H53A H 0.3822 0.1463 0.5755 0.093 Uiso 1 1 calc R . .
C54 C 0.3238(15) 0.0416(6) 0.5454(5) 0.107(5) Uani 1 1 d D . .
H54A H 0.3709 0.0187 0.5747 0.128 Uiso 1 1 calc R . .
C55 C 0.2451(16) -0.0004(6) 0.5036(5) 0.108(5) Uani 1 1 d D . .
H55A H 0.2308 -0.0527 0.5041 0.130 Uiso 1 1 calc R . .
C56 C 0.1862(14) 0.0347(6) 0.4604(5) 0.099(5) Uani 1 1 d D . .
H56A H 0.1352 0.0055 0.4304 0.119 Uiso 1 1 calc R . .
C57 C 0.1994(11) 0.1111(5) 0.4596(4) 0.073(4) Uani 1 1 d D . .
C58 C 0.1482(10) 0.1551(5) 0.4161(3) 0.059(3) Uani 1 1 d D . .
C63 C 0.0622(11) 0.1238(7) 0.3694(4) 0.086(3) Uani 1 1 d D . .
H63A H 0.0336 0.0720 0.3650 0.103 Uiso 1 1 calc R . .
C62 C 0.0196(12) 0.1689(7) 0.3300(4) 0.084(3) Uani 1 1 d D . .
H62A H -0.0390 0.1482 0.2983 0.100 Uiso 1 1 calc R . .
C61 C 0.0617(11) 0.2437(7) 0.3365(4) 0.076(4) Uani 1 1 d D . .
H61A H 0.0343 0.2743 0.3088 0.091 Uiso 1 1 calc R . .
C60 C 0.1446(9) 0.2752(6) 0.3836(3) 0.060(3) Uani 1 1 d D . .
H60A H 0.1695 0.3272 0.3880 0.072 Uiso 1 1 calc R . .
C59 C 0.1912(10) 0.2312(5) 0.4241(3) 0.051(3) Uani 1 1 d D . .
N10 N 0.3223(8) 0.3729(4) 0.4779(3) 0.047(2) Uani 1 1 d D . .
C64 C 0.2220(10) 0.4237(5) 0.4853(4) 0.052(3) Uani 1 1 d D . .
H64A H 0.1402 0.4115 0.5047 0.063 Uiso 1 1 calc R . .
C65 C 0.2326(11) 0.4922(5) 0.4662(4) 0.065(3) Uani 1 1 d D . .
H65A H 0.1581 0.5263 0.4713 0.078 Uiso 1 1 calc R . .
C66 C 0.3543(13) 0.5108(6) 0.4391(4) 0.076(4) Uani 1 1 d D . .
H66A H 0.3643 0.5578 0.4253 0.092 Uiso 1 1 calc R . .
C67 C 0.4605(12) 0.4599(6) 0.4327(4) 0.074(4) Uani 1 1 d D . .
H67A H 0.5452 0.4723 0.4147 0.089 Uiso 1 1 calc R . .
C68 C 0.4448(9) 0.3907(5) 0.4524(4) 0.057(3) Uani 1 1 d D . .
C69 C 0.5492(9) 0.3311(6) 0.4493(3) 0.058(3) Uani 1 1 d D . .
C74 C 0.6885(10) 0.3419(7) 0.4289(4) 0.084(3) Uani 1 1 d D . .
H74A H 0.7192 0.3879 0.4163 0.100 Uiso 1 1 calc R . .
C73 C 0.7798(13) 0.2825(7) 0.4280(4) 0.086(3) Uani 1 1 d D . .
H73A H 0.8759 0.2889 0.4155 0.103 Uiso 1 1 calc R . .
C72 C 0.7363(12) 0.2151(7) 0.4446(5) 0.104(6) Uani 1 1 d D . .
H72A H 0.7998 0.1752 0.4423 0.125 Uiso 1 1 calc R . .
C71 C 0.5978(11) 0.2052(6) 0.4651(4) 0.082(4) Uani 1 1 d D . .
H71A H 0.5694 0.1589 0.4778 0.098 Uiso 1 1 calc R . .
C70 C 0.4996(10) 0.2631(5) 0.4670(3) 0.054(3) Uani 1 1 d D . .
N11 N 0.4063(8) 0.2970(4) 0.5738(3) 0.0387(18) Uani 1 1 d . . .
C75 C 0.4544(10) 0.3196(5) 0.6159(4) 0.048(2) Uani 1 1 d . . .
C76 C 0.5155(12) 0.3510(6) 0.6692(3) 0.068(3) Uani 1 1 d . . .
H76A H 0.6271 0.3531 0.6731 0.102 Uiso 1 1 calc R . .
H76B H 0.4777 0.3196 0.6951 0.102 Uiso 1 1 calc R . .
H76C H 0.4827 0.4011 0.6748 0.102 Uiso 1 1 calc R . .
N12 N 0.0903(9) 0.2726(4) 0.5288(3) 0.0447(19) Uani 1 1 d . . .
C77 C -0.0130(10) 0.2797(5) 0.5490(3) 0.046(3) Uani 1 1 d . . .
C78 C -0.1494(11) 0.2880(6) 0.5749(4) 0.067(3) Uani 1 1 d . . .
H78A H -0.2402 0.2746 0.5494 0.100 Uiso 1 1 calc R . .
H78B H -0.1505 0.3396 0.5890 0.100 Uiso 1 1 calc R . .
H78C H -0.1488 0.2553 0.6038 0.100 Uiso 1 1 calc R . .
P2 P 0.3025(4) 0.88506(19) 0.33948(15) 0.0891(11) Uani 1 1 d . . .
F7 F 0.2924(11) 0.8878(5) 0.2792(3) 0.152(4) Uani 1 1 d . . .
F8 F 0.3120(11) 0.8869(5) 0.4038(3) 0.145(3) Uani 1 1 d . . .
F9 F 0.1326(9) 0.8506(5) 0.3360(4) 0.154(4) Uani 1 1 d . . .
F10 F 0.4576(11) 0.9255(6) 0.3469(4) 0.180(5) Uani 1 1 d . . .
F11 F 0.3609(9) 0.8086(4) 0.3412(3) 0.122(3) Uani 1 1 d . . .
F12 F 0.2257(11) 0.9631(5) 0.3439(3) 0.145(3) Uani 1 1 d . . .
P3 P 0.1059(3) 0.47089(17) 0.65458(11) 0.0582(8) Uani 1 1 d . . .
F13 F 0.0876(9) 0.4489(5) 0.5938(2) 0.121(3) Uani 1 1 d . . .
F14 F 0.1204(7) 0.4905(4) 0.7158(2) 0.085(2) Uani 1 1 d . . .
F15 F -0.0726(7) 0.4462(3) 0.6547(2) 0.0837(19) Uani 1 1 d . . .
F16 F 0.2823(7) 0.4939(4) 0.6547(3) 0.104(2) Uani 1 1 d . . .
F17 F 0.1455(7) 0.3883(3) 0.6649(3) 0.090(2) Uani 1 1 d . . .
F18 F 0.0641(8) 0.5523(4) 0.6448(3) 0.093(2) Uani 1 1 d . . .
P1 P -0.0539(3) 0.84269(13) 0.10808(9) 0.0539(7) Uani 1 1 d DU . .
F1 F -0.2244(4) 0.8292(7) 0.0815(2) 0.119(7) Uani 0.66(3) 1 d PDU A 1
F2 F 0.1169(4) 0.8556(7) 0.1346(2) 0.115(6) Uani 0.66(3) 1 d PDU A 1
F3 F 0.0024(6) 0.8390(3) 0.05193(12) 0.0904(19) Uani 1 1 d DU A 1
F4 F -0.1096(6) 0.8467(4) 0.16428(13) 0.114(2) Uani 1 1 d DU A 1
F5 F -0.0446(14) 0.7563(2) 0.1099(3) 0.102(6) Uani 0.66(3) 1 d PDU A 1
F6 F -0.0630(14) 0.92909(19) 0.1064(4) 0.124(6) Uani 0.66(3) 1 d PDU A 1
F1' F -0.1908(18) 0.8881(13) 0.0866(4) 0.178(17) Uani 0.34(3) 1 d PDU A 2
F2' F 0.0832(18) 0.7974(13) 0.1294(4) 0.109(13) Uani 0.34(3) 1 d PDU A 2
F5' F -0.156(2) 0.7678(8) 0.0919(5) 0.161(15) Uani 0.34(3) 1 d PDU A 2
F6' F 0.048(2) 0.9175(8) 0.1241(5) 0.141(15) Uani 0.34(3) 1 d PDU A 2

loop_
_atom_site_aniso_label
_atom_site_aniso_U_11
_atom_site_aniso_U_22
_atom_site_aniso_U_33
_atom_site_aniso_U_23
_atom_site_aniso_U_13
_atom_site_aniso_U_12
Ir1 0.02830(18) 0.02782(19) 0.02917(19) 0.00209(14) -0.00136(14) 0.00429(14)
N1 0.031(4) 0.029(4) 0.036(4) 0.005(3) -0.003(3) 0.001(3)
C1 0.031(5) 0.040(5) 0.040(5) -0.004(4) -0.002(4) 0.009(4)
C2 0.036(5) 0.042(5) 0.029(5) -0.003(4) 0.014(4) 0.004(4)
C3 0.051(6) 0.037(5) 0.033(5) 0.001(4) 0.004(5) -0.003(5)
C4 0.039(5) 0.026(5) 0.038(5) -0.001(4) -0.002(4) -0.006(4)
C5 0.029(4) 0.024(4) 0.028(5) -0.001(4) -0.008(4) 0.001(4)
C6 0.030(5) 0.026(4) 0.026(4) 0.001(4) -0.007(4) -0.004(4)
C11 0.037(5) 0.039(5) 0.031(5) 0.001(4) -0.012(4) -0.002(4)
C10 0.025(5) 0.034(5) 0.058(6) 0.005(5) -0.005(4) 0.006(4)
C9 0.030(5) 0.045(6) 0.054(6) 0.008(5) 0.007(4) 0.006(4)
C8 0.037(5) 0.034(5) 0.042(5) 0.006(4) 0.000(4) 0.006(4)
C7 0.023(4) 0.021(4) 0.038(5) 0.006(4) 0.004(4) 0.007(3)
N2 0.032(4) 0.034(4) 0.033(4) 0.010(3) -0.002(3) 0.002(3)
C12 0.032(5) 0.058(6) 0.030(5) 0.005(5) 0.000(4) 0.008(4)
C13 0.049(6) 0.046(6) 0.063(7) 0.009(5) 0.019(5) 0.004(5)
C14 0.055(6) 0.084(8) 0.019(5) 0.002(5) 0.013(4) 0.019(6)
C15 0.047(6) 0.055(6) 0.030(5) -0.003(5) -0.001(4) 0.013(5)
C16 0.038(5) 0.043(6) 0.027(5) 0.000(4) 0.000(4) 0.012(4)
C17 0.025(4) 0.030(5) 0.036(5) -0.005(4) -0.006(4) 0.009(4)
C22 0.045(6) 0.047(6) 0.038(5) -0.005(5) -0.003(4) 0.004(5)
C21 0.045(6) 0.045(6) 0.066(7) -0.001(5) -0.009(5) -0.009(5)
C20 0.047(6) 0.043(6) 0.050(6) 0.008(5) 0.006(5) 0.003(5)
C19 0.034(5) 0.023(5) 0.052(6) 0.002(4) -0.003(4) 0.001(4)
C18 0.014(4) 0.040(5) 0.036(5) 0.008(4) -0.004(4) 0.005(4)
N3 0.036(4) 0.039(5) 0.036(4) 0.006(4) 0.000(3) 0.003(4)
C23 0.042(6) 0.036(6) 0.051(6) -0.004(5) 0.006(5) 0.005(5)
C24 0.104(9) 0.027(6) 0.081(8) -0.006(5) 0.013(7) -0.004(6)
N4 0.044(5) 0.026(4) 0.031(4) 0.004(3) -0.005(3) 0.002(3)
C25 0.039(5) 0.033(5) 0.044(6) 0.004(4) -0.008(4) 0.005(4)
C26 0.048(6) 0.059(7) 0.056(6) 0.006(5) -0.014(5) 0.014(5)
Ir2 0.02252(17) 0.0306(2) 0.03306(19) 0.00333(15) 0.00086(14) 0.00170(14)
N5 0.027(4) 0.039(4) 0.031(4) 0.000(3) 0.007(3) -0.003(3)
C27 0.030(5) 0.046(6) 0.045(6) 0.005(5) 0.009(4) 0.011(4)
C28 0.058(6) 0.050(6) 0.048(6) 0.018(5) 0.017(5) 0.004(5)
C29 0.055(6) 0.056(7) 0.059(7) 0.013(5) 0.000(5) 0.016(5)
C30 0.051(6) 0.046(6) 0.049(6) 0.006(5) 0.008(5) 0.012(5)
C31 0.019(4) 0.031(5) 0.050(6) 0.005(4) 0.004(4) 0.007(4)
C32 0.024(4) 0.030(5) 0.037(5) -0.002(4) 0.004(4) 0.002(4)
C37 0.040(5) 0.028(5) 0.051(6) 0.001(4) 0.012(4) 0.003(4)
C36 0.044(6) 0.034(5) 0.054(6) -0.009(5) 0.006(5) -0.002(4)
C35 0.043(5) 0.047(6) 0.040(6) -0.011(5) 0.010(4) -0.002(5)
C34 0.031(5) 0.050(6) 0.038(5) 0.004(5) -0.004(4) 0.000(4)
C33 0.025(4) 0.027(5) 0.040(5) 0.000(4) -0.011(4) 0.001(4)
N6 0.024(4) 0.027(4) 0.035(4) 0.003(3) -0.001(3) 0.000(3)
C38 0.026(5) 0.045(6) 0.047(6) -0.001(5) 0.001(4) 0.002(4)
C39 0.050(6) 0.046(6) 0.042(6) 0.015(5) -0.010(5) 0.012(5)
C40 0.060(7) 0.045(6) 0.046(6) 0.016(5) 0.008(5) 0.003(5)
C41 0.038(5) 0.037(5) 0.047(6) 0.004(4) 0.004(4) 0.002(4)
C42 0.037(5) 0.023(4) 0.031(5) 0.003(4) 0.003(4) 0.003(4)
C43 0.026(5) 0.036(5) 0.033(5) 0.000(4) 0.005(4) 0.002(4)
C48 0.035(5) 0.030(5) 0.049(6) 0.005(4) 0.005(4) -0.003(4)
C47 0.019(5) 0.053(6) 0.065(7) -0.007(5) 0.007(5) -0.012(4)
C46 0.032(5) 0.053(6) 0.049(6) 0.007(5) -0.015(4) -0.004(5)
C45 0.040(5) 0.049(6) 0.036(5) 0.007(4) 0.006(4) 0.001(5)
C44 0.030(5) 0.040(5) 0.026(5) -0.008(4) -0.001(4) 0.005(4)
N7 0.023(4) 0.030(4) 0.041(4) 0.002(3) -0.005(3) 0.004(3)
C49 0.040(6) 0.045(6) 0.056(7) -0.006(5) -0.015(5) 0.012(5)
C50 0.094(9) 0.064(7) 0.058(7) -0.033(6) -0.020(6) 0.018(7)
N8 0.019(4) 0.034(4) 0.048(5) -0.006(3) -0.001(3) -0.004(3)
C51 0.031(5) 0.039(5) 0.040(5) 0.001(4) 0.004(4) 0.003(4)
C52 0.023(5) 0.065(7) 0.073(7) 0.001(6) -0.002(5) -0.002(5)
Ir3 0.0324(2) 0.0628(3) 0.0337(2) -0.00275(18) -0.00097(16) 0.01591(18)
N9 0.053(5) 0.059(6) 0.056(5) -0.009(5) -0.018(4) 0.013(4)
C53 0.087(9) 0.071(9) 0.066(8) -0.004(7) -0.024(7) 0.018(7)
C54 0.124(12) 0.058(9) 0.124(12) -0.002(8) -0.051(10) 0.028(8)
C55 0.111(12) 0.061(9) 0.140(14) -0.015(9) -0.031(10) 0.019(8)
C56 0.095(10) 0.078(10) 0.107(11) -0.035(8) -0.040(8) 0.024(8)
C57 0.051(7) 0.075(9) 0.085(9) -0.024(7) -0.016(6) 0.027(6)
C58 0.041(6) 0.089(9) 0.041(6) -0.022(6) -0.015(5) 0.028(6)
C63 0.055(5) 0.137(9) 0.058(6) -0.037(6) -0.006(4) 0.019(6)
C62 0.047(5) 0.156(9) 0.040(5) -0.026(5) -0.009(4) 0.011(5)
C61 0.039(6) 0.136(12) 0.051(7) -0.010(7) 0.007(5) 0.018(7)
C60 0.028(5) 0.110(9) 0.039(6) -0.007(6) -0.002(5) 0.016(6)
C59 0.035(5) 0.085(8) 0.032(5) -0.013(5) -0.001(4) 0.029(5)
N10 0.037(4) 0.066(6) 0.039(5) 0.002(4) 0.001(4) 0.006(4)
C64 0.041(6) 0.064(7) 0.049(6) 0.002(5) -0.007(5) 0.011(5)
C65 0.050(7) 0.067(8) 0.077(8) 0.021(6) -0.003(6) 0.002(6)
C66 0.083(9) 0.087(9) 0.056(7) 0.028(7) -0.005(7) -0.009(8)
C67 0.047(7) 0.122(11) 0.051(7) 0.011(7) 0.006(6) -0.022(7)
C68 0.034(6) 0.095(9) 0.037(6) 0.002(6) -0.003(5) -0.016(6)
C69 0.014(5) 0.119(10) 0.036(6) -0.016(6) 0.004(4) -0.001(6)
C74 0.047(5) 0.156(9) 0.040(5) -0.026(5) -0.009(4) 0.011(5)
C73 0.055(5) 0.137(9) 0.058(6) -0.037(6) -0.006(4) 0.019(6)
C72 0.053(8) 0.168(15) 0.083(10) -0.060(10) -0.019(7) 0.068(9)
C71 0.047(7) 0.149(12) 0.047(7) -0.025(7) -0.014(5) 0.050(7)
C70 0.036(6) 0.091(8) 0.033(6) -0.013(6) -0.005(4) 0.023(6)
N11 0.035(4) 0.056(5) 0.027(4) 0.004(4) -0.002(3) 0.021(4)
C75 0.043(6) 0.053(6) 0.051(7) 0.014(5) 0.006(5) 0.018(5)
C76 0.080(8) 0.083(8) 0.038(6) -0.014(6) -0.009(6) 0.027(6)
N12 0.061(5) 0.041(5) 0.030(4) -0.007(4) -0.001(4) 0.009(4)
C77 0.037(6) 0.071(7) 0.034(5) -0.001(5) 0.015(5) 0.020(5)
C78 0.066(7) 0.076(8) 0.055(7) -0.009(6) 0.018(6) -0.014(6)
P2 0.096(3) 0.062(2) 0.100(3) 0.017(2) -0.033(2) 0.005(2)
F7 0.222(10) 0.170(8) 0.067(5) -0.005(5) -0.019(6) 0.119(8)
F8 0.169(9) 0.161(8) 0.096(6) 0.013(6) -0.020(6) 0.018(7)
F9 0.080(6) 0.158(9) 0.206(10) -0.058(7) -0.016(6) 0.015(6)
F10 0.130(8) 0.191(10) 0.200(10) 0.099(8) -0.058(7) -0.077(7)
F11 0.122(6) 0.065(5) 0.188(8) 0.020(5) 0.022(6) 0.050(4)
F12 0.198(9) 0.114(7) 0.131(7) 0.021(6) 0.011(7) 0.072(7)
P3 0.0614(19) 0.072(2) 0.0479(17) 0.0114(15) 0.0173(14) 0.0255(16)
F13 0.131(6) 0.199(8) 0.045(4) 0.006(5) 0.026(4) 0.078(6)
F14 0.078(4) 0.125(6) 0.051(4) -0.006(4) 0.002(3) 0.018(4)
F15 0.061(4) 0.095(5) 0.092(5) -0.024(4) 0.009(3) 0.014(4)
F16 0.062(4) 0.124(6) 0.139(6) 0.040(5) 0.035(4) 0.024(4)
F17 0.091(5) 0.077(5) 0.110(5) 0.017(4) 0.018(4) 0.035(4)
F18 0.103(5) 0.083(5) 0.105(5) 0.038(4) 0.026(4) 0.038(4)
P1 0.0590(16) 0.0504(15) 0.0525(15) 0.0072(13) 0.0008(13) 0.0121(13)
F1 0.057(3) 0.203(19) 0.101(6) 0.077(9) -0.005(3) -0.012(6)
F2 0.075(3) 0.128(16) 0.131(6) 0.033(10) -0.037(4) -0.001(6)
F3 0.095(4) 0.110(5) 0.074(3) 0.024(3) 0.033(3) 0.010(4)
F4 0.156(6) 0.133(6) 0.064(3) 0.012(4) 0.035(4) 0.050(5)
F5 0.132(16) 0.050(3) 0.139(10) 0.023(4) 0.067(11) 0.012(5)
F6 0.178(17) 0.058(3) 0.145(11) 0.025(5) 0.019(12) 0.050(6)
F1' 0.20(3) 0.19(3) 0.14(2) -0.04(3) -0.06(2) 0.15(2)
F2' 0.087(17) 0.12(3) 0.13(2) 0.018(19) 0.009(15) 0.065(18)
F5' 0.07(2) 0.105(16) 0.30(4) -0.05(2) 0.07(2) -0.037(15)
F6' 0.18(3) 0.060(14) 0.18(3) -0.047(17) 0.05(2) -0.029(16)

loop_
_atom_type_symbol
_atom_type_description
_atom_type_scat_dispersion_real
_atom_type_scat_dispersion_imag
_atom_type_scat_source
C C 0.0033 0.0016 'International Tables Vol C Tables 4.2.6.8 and 6.1.1.4'
H H 0.0000 0.0000 'International Tables Vol C Tables 4.2.6.8 and 6.1.1.4'
N N 0.0061 0.0033 'International Tables Vol C Tables 4.2.6.8 and 6.1.1.4'
F F 0.0171 0.0103 'International Tables Vol C Tables 4.2.6.8 and 6.1.1.4'
P P 0.1023 0.0942 'International Tables Vol C Tables 4.2.6.8 and 6.1.1.4'
Ir Ir -1.4442 7.9887 'International Tables Vol C Tables 4.2.6.8 and 6.1.1.4'

loop_
_geom_angle_atom_site_label_1
_geom_angle_atom_site_label_2
_geom_angle_atom_site_label_3
_geom_angle
C18 Ir1 C7 91.3(3)
C18 Ir1 N2 80.3(3)
C7 Ir1 N2 91.9(3)
C18 Ir1 N1 93.4(3)
C7 Ir1 N1 80.4(3)
N2 Ir1 N1 170.1(2)
C18 Ir1 N4 90.7(3)
C7 Ir1 N4 176.0(3)
N2 Ir1 N4 91.8(2)
N1 Ir1 N4 96.0(2)
C18 Ir1 N3 175.0(3)
C7 Ir1 N3 92.0(3)
N2 Ir1 N3 95.8(2)
N1 Ir1 N3 90.8(2)
N4 Ir1 N3 86.2(2)
C1 N1 C5 118.3(6)
C1 N1 Ir1 125.7(5)
C5 N1 Ir1 115.9(5)
N1 C1 C2 122.7(7)
N1 C1 H1A 118.6
C2 C1 H1A 118.6
C3 C2 C1 119.4(7)
C3 C2 H2A 120.3
C1 C2 H2A 120.3
C2 C3 C4 118.7(7)
C2 C3 H3A 120.7
C4 C3 H3A 120.7
C5 C4 C3 120.1(7)
C5 C4 H4A 120.0
C3 C4 H4A 120.0
N1 C5 C4 120.8(6)
N1 C5 C6 113.5(6)
C4 C5 C6 125.6(6)
C11 C6 C7 121.1(6)
C11 C6 C5 123.8(6)
C7 C6 C5 115.1(6)
C6 C11 C10 120.5(7)
C6 C11 H11A 119.7
C10 C11 H11A 119.7
C9 C10 C11 119.7(7)
C9 C10 H10A 120.1
C11 C10 H10A 120.1
C10 C9 C8 119.6(7)
C10 C9 H9A 120.2
C8 C9 H9A 120.2
C7 C8 C9 122.8(7)
C7 C8 H8A 118.6
C9 C8 H8A 118.6
C8 C7 C6 116.2(6)
C8 C7 Ir1 128.9(5)
C6 C7 Ir1 114.9(5)
C12 N2 C16 119.1(6)
C12 N2 Ir1 125.1(5)
C16 N2 Ir1 115.4(5)
N2 C12 C13 121.9(8)
N2 C12 H12A 119.1
C13 C12 H12A 119.1
C14 C13 C12 119.2(8)
C14 C13 H13A 120.4
C12 C13 H13A 120.4
C13 C14 C15 119.9(8)
C13 C14 H14A 120.0
C15 C14 H14A 120.0
C14 C15 C16 119.4(8)
C14 C15 H15A 120.3
C16 C15 H15A 120.3
N2 C16 C15 120.2(7)
N2 C16 C17 113.8(6)
C15 C16 C17 125.9(7)
C22 C17 C18 122.1(7)
C22 C17 C16 123.2(7)
C18 C17 C16 114.6(6)
C21 C22 C17 119.1(7)
C21 C22 H22A 120.5
C17 C22 H22A 120.5
C20 C21 C22 120.2(8)
C20 C21 H21A 119.9
C22 C21 H21A 119.9
C19 C20 C21 120.2(8)
C19 C20 H20A 119.9
C21 C20 H20A 119.9
C20 C19 C18 122.0(8)
C20 C19 H19A 119.0
C18 C19 H19A 119.0
C19 C18 C17 116.3(7)
C19 C18 Ir1 128.3(5)
C17 C18 Ir1 115.2(5)
C23 N3 Ir1 174.1(7)
N3 C23 C24 177.3(10)
C23 C24 H24A 109.5
C23 C24 H24B 109.5
H24A C24 H24B 109.5
C23 C24 H24C 109.5
H24A C24 H24C 109.5
H24B C24 H24C 109.5
C25 N4 Ir1 177.0(7)
N4 C25 C26 179.0(10)
C25 C26 H26A 109.5
C25 C26 H26B 109.5
H26A C26 H26B 109.5
C25 C26 H26C 109.5
H26A C26 H26C 109.5
H26B C26 H26C 109.5
C44 Ir2 C33 89.0(3)
C44 Ir2 N5 93.1(3)
C33 Ir2 N5 80.3(3)
C44 Ir2 N6 80.9(3)
C33 Ir2 N6 94.7(3)
N5 Ir2 N6 172.4(2)
C44 Ir2 N7 90.5(3)
C33 Ir2 N7 176.2(3)
N5 Ir2 N7 96.0(2)
N6 Ir2 N7 88.9(2)
C44 Ir2 N8 175.5(3)
C33 Ir2 N8 91.9(3)
N5 Ir2 N8 91.3(2)
N6 Ir2 N8 94.6(2)
N7 Ir2 N8 88.9(2)
C27 N5 C31 119.2(6)
C27 N5 Ir2 124.8(5)
C31 N5 Ir2 115.9(5)
N5 C27 C28 123.1(7)
N5 C27 H27A 118.4
C28 C27 H27A 118.4
C29 C28 C27 118.2(8)
C29 C28 H28A 120.9
C27 C28 H28A 120.9
C28 C29 C30 119.5(8)
C28 C29 H29A 120.3
C30 C29 H29A 120.3
C31 C30 C29 120.4(8)
C31 C30 H30A 119.8
C29 C30 H30A 119.8
N5 C31 C30 119.6(7)
N5 C31 C32 113.6(6)
C30 C31 C32 126.8(7)
C37 C32 C33 121.9(7)
C37 C32 C31 123.0(7)
C33 C32 C31 115.0(6)
C36 C37 C32 119.3(7)
C36 C37 H37A 120.3
C32 C37 H37A 120.3
C35 C36 C37 119.8(8)
C35 C36 H36A 120.1
C37 C36 H36A 120.1
C36 C35 C34 121.0(8)
C36 C35 H35A 119.5
C34 C35 H35A 119.5
C35 C34 C33 121.5(8)
C35 C34 H34A 119.3
C33 C34 H34A 119.3
C34 C33 C32 116.4(7)
C34 C33 Ir2 128.6(6)
C32 C33 Ir2 114.9(5)
C38 N6 C42 118.8(6)
C38 N6 Ir2 126.5(5)
C42 N6 Ir2 114.6(4)
N6 C38 C39 124.1(7)
N6 C38 H38A 117.9
C39 C38 H38A 117.9
C40 C39 C38 117.2(7)
C40 C39 H39A 121.4
C38 C39 H39A 121.4
C39 C40 C41 120.3(8)
C39 C40 H40A 119.9
C41 C40 H40A 119.9
C40 C41 C42 120.4(7)
C40 C41 H41A 119.8
C42 C41 H41A 119.8
N6 C42 C41 119.1(6)
N6 C42 C43 114.5(6)
C41 C42 C43 126.3(7)
C48 C43 C44 122.0(6)
C48 C43 C42 122.6(7)
C44 C43 C42 115.4(6)
C47 C48 C43 119.6(7)
C47 C48 H48A 120.2
C43 C48 H48A 120.2
C46 C47 C48 118.9(7)
C46 C47 H47A 120.5
C48 C47 H47A 120.5
C45 C46 C47 121.8(7)
C45 C46 H46A 119.1
C47 C46 H46A 119.1
C46 C45 C44 120.9(7)
C46 C45 H45A 119.6
C44 C45 H45A 119.6
C45 C44 C43 116.8(7)
C45 C44 Ir2 128.8(6)
C43 C44 Ir2 114.4(5)
C49 N7 Ir2 176.3(8)
N7 C49 C50 174.9(11)
C49 C50 H50A 109.5
C49 C50 H50B 109.5
H50A C50 H50B 109.5
C49 C50 H50C 109.5
H50A C50 H50C 109.5
H50B C50 H50C 109.5
C51 N8 Ir2 178.2(7)
N8 C51 C52 179.1(10)
C51 C52 H52A 109.5
C51 C52 H52B 109.5
H52A C52 H52B 109.5
C51 C52 H52C 109.5
H52A C52 H52C 109.5
H52B C52 H52C 109.5
C70 Ir3 C59 89.4(3)
C70 Ir3 N10 81.4(3)
C59 Ir3 N10 92.2(3)
C70 Ir3 N9 93.8(4)
C59 Ir3 N9 80.4(3)
N10 Ir3 N9 171.3(3)
C70 Ir3 N11 92.9(3)
C59 Ir3 N11 177.0(3)
N10 Ir3 N11 90.0(3)
N9 Ir3 N11 97.6(3)
C70 Ir3 N12 177.2(3)
C59 Ir3 N12 92.2(3)
N10 Ir3 N12 96.2(3)
N9 Ir3 N12 88.8(3)
N11 Ir3 N12 85.5(3)
C53 N9 C57 119.5(8)
C53 N9 Ir3 125.8(6)
C57 N9 Ir3 114.7(6)
N9 C53 C54 122.4(9)
N9 C53 H53A 118.8
C54 C53 H53A 118.8
C55 C54 C53 119.4(10)
C55 C54 H54A 120.3
C53 C54 H54A 120.3
C54 C55 C56 118.6(10)
C54 C55 H55A 120.7
C56 C55 H55A 120.7
C55 C56 C57 121.9(10)
C55 C56 H56A 119.1
C57 C56 H56A 119.1
C56 C57 N9 117.9(8)
C56 C57 C58 127.7(9)
N9 C57 C58 114.3(8)
C59 C58 C63 122.0(8)
C59 C58 C57 115.4(7)
C63 C58 C57 122.6(9)
C62 C63 C58 119.2(10)
C62 C63 H63A 120.4
C58 C63 H63A 120.4
C61 C62 C63 120.2(9)
C61 C62 H62A 119.9
C63 C62 H62A 119.9
C62 C61 C60 120.5(10)
C62 C61 H61A 119.7
C60 C61 H61A 119.7
C59 C60 C61 120.9(9)
C59 C60 H60A 119.6
C61 C60 H60A 119.6
C60 C59 C58 117.2(8)
C60 C59 Ir3 127.5(7)
C58 C59 Ir3 115.1(6)
C64 N10 C68 119.4(8)
C64 N10 Ir3 125.4(6)
C68 N10 Ir3 115.0(6)
N10 C64 C65 122.8(9)
N10 C64 H64A 118.6
C65 C64 H64A 118.6
C64 C65 C66 118.7(9)
C64 C65 H65A 120.7
C66 C65 H65A 120.7
C67 C66 C65 118.9(9)
C67 C66 H66A 120.5
C65 C66 H66A 120.5
C66 C67 C68 120.5(9)
C66 C67 H67A 119.7
C68 C67 H67A 119.7
N10 C68 C67 119.6(8)
N10 C68 C69 113.6(8)
C67 C68 C69 126.8(9)
C74 C69 C70 122.4(9)
C74 C69 C68 121.6(9)
C70 C69 C68 115.9(7)
C73 C74 C69 117.3(10)
C73 C74 H74A 121.3
C69 C74 H74A 121.3
C72 C73 C74 122.4(11)
C72 C73 H73A 118.8
C74 C73 H73A 118.8
C73 C72 C71 119.7(10)
C73 C72 H72A 120.2
C71 C72 H72A 120.2
C72 C71 C70 120.8(10)
C72 C71 H71A 119.6
C70 C71 H71A 119.6
C69 C70 C71 117.3(9)
C69 C70 Ir3 113.6(6)
C71 C70 Ir3 129.0(8)
C75 N11 Ir3 173.4(7)
N11 C75 C76 178.2(10)
C75 C76 H76A 109.5
C75 C76 H76B 109.5
H76A C76 H76B 109.5
C75 C76 H76C 109.5
H76A C76 H76C 109.5
H76B C76 H76C 109.5
C77 N12 Ir3 174.7(7)
N12 C77 C78 179.2(12)
C77 C78 H78A 109.5
C77 C78 H78B 109.5
H78A C78 H78B 109.5
C77 C78 H78C 109.5
H78A C78 H78C 109.5
H78B C78 H78C 109.5
F10 P2 F11 94.9(6)
F10 P2 F7 91.1(6)
F11 P2 F7 96.0(5)
F10 P2 F9 172.9(7)
F11 P2 F9 90.8(5)
F7 P2 F9 92.5(6)
F10 P2 F12 90.1(6)
F11 P2 F12 171.9(6)
F7 P2 F12 90.2(4)
F9 P2 F12 83.8(5)
F10 P2 F8 88.0(5)
F11 P2 F8 86.9(5)
F7 P2 F8 177.0(5)
F9 P2 F8 88.1(5)
F12 P2 F8 87.0(5)
F13 P3 F18 91.2(4)
F13 P3 F14 178.0(5)
F18 P3 F14 90.1(4)
F13 P3 F16 90.8(4)
F18 P3 F16 91.3(4)
F14 P3 F16 90.7(4)
F13 P3 F17 89.2(4)
F18 P3 F17 179.0(4)
F14 P3 F17 89.5(4)
F16 P3 F17 89.6(4)
F13 P3 F15 89.2(4)
F18 P3 F15 89.6(4)
F14 P3 F15 89.3(3)
F16 P3 F15 179.1(4)
F17 P3 F15 89.5(4)
F6 P1 F4 90.0(3)
F6 P1 F1 90.26(19)
F4 P1 F1 90.10(18)
F6 P1 F1' 50.1(7)
F4 P1 F1' 90.02(18)
F1 P1 F1' 40.1(7)
F6 P1 F5 179.9(3)
F4 P1 F5 89.9(3)
F1 P1 F5 89.84(19)
F1' P1 F5 130.0(7)
F6 P1 F6' 39.8(7)
F4 P1 F6' 89.7(4)
F1 P1 F6' 130.1(7)
F1' P1 F6' 89.95(19)
F5 P1 F6' 140.1(7)
F6 P1 F5' 140.2(7)
F4 P1 F5' 90.5(4)
F1 P1 F5' 50.0(7)
F1' P1 F5' 90.1(2)
F5 P1 F5' 39.9(6)
F6' P1 F5' 179.7(4)
F6 P1 F2' 129.8(7)
F4 P1 F2' 90.10(18)
F1 P1 F2' 139.9(7)
F1' P1 F2' 179.9(3)
F5 P1 F2' 50.1(6)
F6' P1 F2' 90.0(2)
F5' P1 F2' 89.97(19)
F6 P1 F3 89.8(2)
F4 P1 F3 179.7(3)
F1 P1 F3 90.12(18)
F1' P1 F3 90.01(18)
F5 P1 F3 90.3(2)
F6' P1 F3 90.0(2)
F5' P1 F3 89.8(2)
F2' P1 F3 89.88(18)
F6 P1 F2 90.09(19)
F4 P1 F2 90.00(18)
F1 P1 F2 179.6(2)
F1' P1 F2 140.2(7)
F5 P1 F2 89.80(19)
F6' P1 F2 50.3(7)
F5' P1 F2 129.7(7)
F2' P1 F2 39.7(7)
F3 P1 F2 89.79(18)

loop_
_geom_bond_atom_site_label_1
_geom_bond_atom_site_label_2
_geom_bond_distance
Ir1 C18 1.996(7)
Ir1 C7 1.996(7)
Ir1 N2 2.050(6)
Ir1 N1 2.055(6)
Ir1 N4 2.135(7)
Ir1 N3 2.146(7)
N1 C1 1.353(8)
N1 C5 1.366(8)
C1 C2 1.379(9)
C1 H1A 0.9500
C2 C3 1.373(9)
C2 H2A 0.9500
C3 C4 1.393(9)
C3 H3A 0.9500
C4 C5 1.388(8)
C4 H4A 0.9500
C5 C6 1.467(8)
C6 C11 1.389(8)
C6 C7 1.421(8)
C11 C10 1.391(9)
C11 H11A 0.9500
C10 C9 1.377(9)
C10 H10A 0.9500
C9 C8 1.396(9)
C9 H9A 0.9500
C8 C7 1.395(9)
C8 H8A 0.9500
N2 C12 1.354(8)
N2 C16 1.365(8)
C12 C13 1.377(9)
C12 H12A 0.9500
C13 C14 1.364(10)
C13 H13A 0.9500
C14 C15 1.383(9)
C14 H14A 0.9500
C15 C16 1.392(9)
C15 H15A 0.9500
C16 C17 1.466(9)
C17 C22 1.404(9)
C17 C18 1.410(9)
C22 C21 1.390(10)
C22 H22A 0.9500
C21 C20 1.387(10)
C21 H21A 0.9500
C20 C19 1.381(9)
C20 H20A 0.9500
C19 C18 1.410(9)
C19 H19A 0.9500
N3 C23 1.127(10)
C23 C24 1.437(12)
C24 H24A 0.9800
C24 H24B 0.9800
C24 H24C 0.9800
N4 C25 1.119(9)
C25 C26 1.472(12)
C26 H26A 0.9800
C26 H26B 0.9800
C26 H26C 0.9800
Ir2 C44 2.004(7)
Ir2 C33 2.008(7)
Ir2 N5 2.044(6)
Ir2 N6 2.056(6)
Ir2 N7 2.122(7)
Ir2 N8 2.124(6)
N5 C27 1.352(8)
N5 C31 1.373(8)
C27 C28 1.376(9)
C27 H27A 0.9500
C28 C29 1.373(10)
C28 H28A 0.9500
C29 C30 1.402(10)
C29 H29A 0.9500
C30 C31 1.378(9)
C30 H30A 0.9500
C31 C32 1.467(9)
C32 C37 1.390(8)
C32 C33 1.410(8)
C37 C36 1.385(9)
C37 H37A 0.9500
C36 C35 1.368(9)
C36 H36A 0.9500
C35 C34 1.382(9)
C35 H35A 0.9500
C34 C33 1.396(9)
C34 H34A 0.9500
N6 C38 1.340(8)
N6 C42 1.373(8)
C38 C39 1.377(9)
C38 H38A 0.9500
C39 C40 1.369(9)
C39 H39A 0.9500
C40 C41 1.382(9)
C40 H40A 0.9500
C41 C42 1.387(9)
C41 H41A 0.9500
C42 C43 1.459(8)
C43 C48 1.392(9)
C43 C44 1.409(9)
C48 C47 1.390(9)
C48 H48A 0.9500
C47 C46 1.382(9)
C47 H47A 0.9500
C46 C45 1.377(9)
C46 H46A 0.9500
C45 C44 1.404(9)
C45 H45A 0.9500
N7 C49 1.112(10)
C49 C50 1.462(13)
C50 H50A 0.9800
C50 H50B 0.9800
C50 H50C 0.9800
N8 C51 1.126(9)
C51 C52 1.472(11)
C52 H52A 0.9800
C52 H52B 0.9800
C52 H52C 0.9800
Ir3 C70 2.004(9)
Ir3 C59 2.015(8)
Ir3 N10 2.046(7)
Ir3 N9 2.063(8)
Ir3 N11 2.119(7)
Ir3 N12 2.140(8)
N9 C53 1.344(9)
N9 C57 1.385(9)
C53 C54 1.370(11)
C53 H53A 0.9500
C54 C55 1.361(11)
C54 H54A 0.9500
C55 C56 1.381(11)
C55 H55A 0.9500
C56 C57 1.384(11)
C56 H56A 0.9500
C57 C58 1.464(10)
C58 C59 1.399(10)
C58 C63 1.400(10)
C63 C62 1.378(11)
C63 H63A 0.9500
C62 C61 1.376(11)
C62 H62A 0.9500
C61 C60 1.399(10)
C61 H61A 0.9500
C60 C59 1.396(10)
C60 H60A 0.9500
N10 C64 1.343(9)
N10 C68 1.366(9)
C64 C65 1.368(10)
C64 H64A 0.9500
C65 C66 1.387(10)
C65 H65A 0.9500
C66 C67 1.379(11)
C66 H66A 0.9500
C67 C68 1.388(10)
C67 H67A 0.9500
C68 C69 1.475(10)
C69 C74 1.405(10)
C69 C70 1.406(10)
C74 C73 1.392(11)
C74 H74A 0.9500
C73 C72 1.368(12)
C73 H73A 0.9500
C72 C71 1.398(11)
C72 H72A 0.9500
C71 C70 1.411(10)
C71 H71A 0.9500
N11 C75 1.150(10)
C75 C76 1.468(13)
C76 H76A 0.9800
C76 H76B 0.9800
C76 H76C 0.9800
N12 C77 1.116(10)
C77 C78 1.461(12)
C78 H78A 0.9800
C78 H78B 0.9800
C78 H78C 0.9800
P2 F10 1.498(9)
P2 F11 1.515(7)
P2 F7 1.544(8)
P2 F9 1.581(9)
P2 F12 1.615(8)
P2 F8 1.640(9)
P3 F13 1.569(6)
P3 F18 1.575(6)
P3 F14 1.575(6)
P3 F16 1.591(7)
P3 F17 1.593(6)
P3 F15 1.616(6)
P1 F6 1.5774(19)
P1 F4 1.5782(18)
P1 F1 1.5782(18)
P1 F1' 1.5786(18)
P1 F5 1.5786(19)
P1 F6' 1.5789(19)
P1 F5' 1.5787(19)
P1 F2' 1.5789(18)
P1 F3 1.5794(18)
P1 F2 1.5794(18)

loop_
_geom_torsion_atom_site_label_1
_geom_torsion_atom_site_label_2
_geom_torsion_atom_site_label_3
_geom_torsion_atom_site_label_4
_geom_torsion
C18 Ir1 N1 C1 89.2(7)
C7 Ir1 N1 C1 179.9(7)
N2 Ir1 N1 C1 139.7(13)
N4 Ir1 N1 C1 -1.9(7)
N3 Ir1 N1 C1 -88.2(6)
C18 Ir1 N1 C5 -88.3(5)
C7 Ir1 N1 C5 2.4(5)
N2 Ir1 N1 C5 -37.7(17)
N4 Ir1 N1 C5 -179.4(5)
N3 Ir1 N1 C5 94.3(5)
C5 N1 C1 C2 3.0(12)
Ir1 N1 C1 C2 -174.4(6)
N1 C1 C2 C3 -1.3(13)
C1 C2 C3 C4 -0.8(12)
C2 C3 C4 C5 1.0(12)
C1 N1 C5 C4 -2.6(11)
Ir1 N1 C5 C4 175.0(5)
C1 N1 C5 C6 178.5(7)
Ir1 N1 C5 C6 -3.8(8)
C3 C4 C5 N1 0.7(11)
C3 C4 C5 C6 179.4(7)
N1 C5 C6 C11 -175.3(7)
C4 C5 C6 C11 5.9(12)
N1 C5 C6 C7 3.4(9)
C4 C5 C6 C7 -175.4(7)
C7 C6 C11 C10 0.7(12)
C5 C6 C11 C10 179.3(7)
C6 C11 C10 C9 0.7(12)
C11 C10 C9 C8 -1.2(13)
C10 C9 C8 C7 0.2(13)
C9 C8 C7 C6 1.2(12)
C9 C8 C7 Ir1 -177.6(6)
C11 C6 C7 C8 -1.7(11)
C5 C6 C7 C8 179.6(7)
C11 C6 C7 Ir1 177.3(6)
C5 C6 C7 Ir1 -1.4(8)
C18 Ir1 C7 C8 -88.4(7)
N2 Ir1 C7 C8 -8.0(7)
N1 Ir1 C7 C8 178.4(7)
N4 Ir1 C7 C8 152(4)
N3 Ir1 C7 C8 87.8(7)
C18 Ir1 C7 C6 92.8(6)
N2 Ir1 C7 C6 173.1(6)
N1 Ir1 C7 C6 -0.5(5)
N4 Ir1 C7 C6 -27(4)
N3 Ir1 C7 C6 -91.0(6)
C18 Ir1 N2 C12 179.1(7)
C7 Ir1 N2 C12 88.1(6)
N1 Ir1 N2 C12 127.6(13)
N4 Ir1 N2 C12 -90.5(6)
N3 Ir1 N2 C12 -4.1(6)
C18 Ir1 N2 C16 5.9(5)
C7 Ir1 N2 C16 -85.0(6)
N1 Ir1 N2 C16 -45.5(16)
N4 Ir1 N2 C16 96.3(5)
N3 Ir1 N2 C16 -177.3(5)
C16 N2 C12 C13 4.4(12)
Ir1 N2 C12 C13 -168.5(6)
N2 C12 C13 C14 -1.8(13)
C12 C13 C14 C15 -1.8(14)
C13 C14 C15 C16 2.7(13)
C12 N2 C16 C15 -3.5(11)
Ir1 N2 C16 C15 170.1(6)
C12 N2 C16 C17 178.0(7)
Ir1 N2 C16 C17 -8.5(8)
C14 C15 C16 N2 -0.1(12)
C14 C15 C16 C17 178.3(8)
N2 C16 C17 C22 -171.3(7)
C15 C16 C17 C22 10.2(13)
N2 C16 C17 C18 6.7(10)
C15 C16 C17 C18 -171.7(8)
C18 C17 C22 C21 -1.1(12)
C16 C17 C22 C21 176.8(8)
C17 C22 C21 C20 -0.1(13)
C22 C21 C20 C19 2.5(14)
C21 C20 C19 C18 -3.7(13)
C20 C19 C18 C17 2.4(11)
C20 C19 C18 Ir1 -173.3(6)
C22 C17 C18 C19 0.0(11)
C16 C17 C18 C19 -178.0(7)
C22 C17 C18 Ir1 176.3(6)
C16 C17 C18 Ir1 -1.8(8)
C7 Ir1 C18 C19 -94.6(7)
N2 Ir1 C18 C19 173.6(7)
N1 Ir1 C18 C19 -14.1(7)
N4 Ir1 C18 C19 81.9(7)
N3 Ir1 C18 C19 134(3)
C7 Ir1 C18 C17 89.7(6)
N2 Ir1 C18 C17 -2.1(5)
N1 Ir1 C18 C17 170.2(5)
N4 Ir1 C18 C17 -93.8(6)
N3 Ir1 C18 C17 -42(3)
C18 Ir1 N3 C23 -34(9)
C7 Ir1 N3 C23 -166(7)
N2 Ir1 N3 C23 -74(7)
N1 Ir1 N3 C23 114(7)
N4 Ir1 N3 C23 18(7)
Ir1 N3 C23 C24 -28(28)
C18 Ir1 N4 C25 170(14)
C7 Ir1 N4 C25 -70(15)
N2 Ir1 N4 C25 90(14)
N1 Ir1 N4 C25 -96(14)
N3 Ir1 N4 C25 -6(14)
Ir1 N4 C25 C26 70(78)
C44 Ir2 N5 C27 91.6(6)
C33 Ir2 N5 C27 180.0(7)
N6 Ir2 N5 C27 130.2(16)
N7 Ir2 N5 C27 0.8(6)
N8 Ir2 N5 C27 -88.3(6)
C44 Ir2 N5 C31 -84.7(6)
C33 Ir2 N5 C31 3.8(5)
N6 Ir2 N5 C31 -46(2)
N7 Ir2 N5 C31 -175.5(5)
N8 Ir2 N5 C31 95.5(5)
C31 N5 C27 C28 1.8(12)
Ir2 N5 C27 C28 -174.3(6)
N5 C27 C28 C29 -0.2(14)
C27 C28 C29 C30 -0.5(14)
C28 C29 C30 C31 -0.6(14)
C27 N5 C31 C30 -2.8(11)
Ir2 N5 C31 C30 173.7(6)
C27 N5 C31 C32 179.2(7)
Ir2 N5 C31 C32 -4.4(8)
C29 C30 C31 N5 2.2(13)
C29 C30 C31 C32 180.0(8)
N5 C31 C32 C37 -175.7(7)
C30 C31 C32 C37 6.4(13)
N5 C31 C32 C33 2.4(10)
C30 C31 C32 C33 -175.5(8)
C33 C32 C37 C36 1.7(12)
C31 C32 C37 C36 179.7(7)
C32 C37 C36 C35 0.2(13)
C37 C36 C35 C34 -1.4(13)
C36 C35 C34 C33 0.7(13)
C35 C34 C33 C32 1.1(11)
C35 C34 C33 Ir2 179.7(6)
C37 C32 C33 C34 -2.4(11)
C31 C32 C33 C34 179.6(7)
C37 C32 C33 Ir2 178.8(6)
C31 C32 C33 Ir2 0.8(9)
C44 Ir2 C33 C34 -87.6(7)
N5 Ir2 C33 C34 179.0(7)
N6 Ir2 C33 C34 -6.8(7)
N7 Ir2 C33 C34 -170(4)
N8 Ir2 C33 C34 88.0(7)
C44 Ir2 C33 C32 91.0(6)
N5 Ir2 C33 C32 -2.4(5)
N6 Ir2 C33 C32 171.8(5)
N7 Ir2 C33 C32 9(5)
N8 Ir2 C33 C32 -93.4(6)
C44 Ir2 N6 C38 179.7(7)
C33 Ir2 N6 C38 91.5(7)
N5 Ir2 N6 C38 140.5(16)
N7 Ir2 N6 C38 -89.6(7)
N8 Ir2 N6 C38 -0.8(7)
C44 Ir2 N6 C42 -1.0(5)
C33 Ir2 N6 C42 -89.2(5)
N5 Ir2 N6 C42 -40(2)
N7 Ir2 N6 C42 89.7(5)
N8 Ir2 N6 C42 178.5(5)
C42 N6 C38 C39 1.3(12)
Ir2 N6 C38 C39 -179.4(6)
N6 C38 C39 C40 -2.5(13)
C38 C39 C40 C41 1.7(14)
C39 C40 C41 C42 0.0(14)
C38 N6 C42 C41 0.6(11)
Ir2 N6 C42 C41 -178.8(6)
C38 N6 C42 C43 -178.9(7)
Ir2 N6 C42 C43 1.7(8)
C40 C41 C42 N6 -1.3(12)
C40 C41 C42 C43 178.2(8)
N6 C42 C43 C48 177.1(7)
C41 C42 C43 C48 -2.3(13)
N6 C42 C43 C44 -1.8(10)
C41 C42 C43 C44 178.8(8)
C44 C43 C48 C47 -0.4(13)
C42 C43 C48 C47 -179.3(8)
C43 C48 C47 C46 -1.1(13)
C48 C47 C46 C45 1.2(14)
C47 C46 C45 C44 0.2(14)
C46 C45 C44 C43 -1.7(12)
C46 C45 C44 Ir2 178.0(7)
C48 C43 C44 C45 1.8(12)
C42 C43 C44 C45 -179.2(7)
C48 C43 C44 Ir2 -177.9(6)
C42 C43 C44 Ir2 1.0(9)
C33 Ir2 C44 C45 -84.8(8)
N5 Ir2 C44 C45 -4.6(8)
N6 Ir2 C44 C45 -179.8(8)
N7 Ir2 C44 C45 91.4(7)
N8 Ir2 C44 C45 174(3)
C33 Ir2 C44 C43 94.9(6)
N5 Ir2 C44 C43 175.2(6)
N6 Ir2 C44 C43 0.0(6)
N7 Ir2 C44 C43 -88.8(6)
N8 Ir2 C44 C43 -7(4)
C44 Ir2 N7 C49 29(11)
C33 Ir2 N7 C49 111(12)
N5 Ir2 N7 C49 122(11)
N6 Ir2 N7 C49 -52(11)
N8 Ir2 N7 C49 -146(11)
Ir2 N7 C49 C50 -176(7)
C44 Ir2 N8 C51 -43(23)
C33 Ir2 N8 C51 -145(22)
N5 Ir2 N8 C51 135(22)
N6 Ir2 N8 C51 -50(22)
N7 Ir2 N8 C51 39(22)
Ir2 N8 C51 C52 132(65)
C70 Ir3 N9 C53 89.3(9)
C59 Ir3 N9 C53 178.1(9)
N10 Ir3 N9 C53 145.6(16)
N11 Ir3 N9 C53 -4.2(9)
N12 Ir3 N9 C53 -89.5(9)
C70 Ir3 N9 C57 -92.8(7)
C59 Ir3 N9 C57 -4.0(7)
N10 Ir3 N9 C57 -36(2)
N11 Ir3 N9 C57 173.8(7)
N12 Ir3 N9 C57 88.4(7)
C57 N9 C53 C54 5.5(18)
Ir3 N9 C53 C54 -176.7(10)
N9 C53 C54 C55 -5(2)
C53 C54 C55 C56 4(2)
C54 C55 C56 C57 -3(2)
C55 C56 C57 N9 3.0(19)
C55 C56 C57 C58 177.4(12)
C53 N9 C57 C56 -4.2(16)
Ir3 N9 C57 C56 177.7(9)
C53 N9 C57 C58 -179.3(9)
Ir3 N9 C57 C58 2.6(11)
C56 C57 C58 C59 -173.3(11)
N9 C57 C58 C59 1.3(13)
C56 C57 C58 C63 6.7(18)
N9 C57 C58 C63 -178.8(9)
C59 C58 C63 C62 0.6(15)
C57 C58 C63 C62 -179.3(10)
C58 C63 C62 C61 0.2(16)
C63 C62 C61 C60 -1.7(16)
C62 C61 C60 C59 2.4(14)
C61 C60 C59 C58 -1.6(13)
C61 C60 C59 Ir3 -176.2(7)
C63 C58 C59 C60 0.1(14)
C57 C58 C59 C60 -180.0(8)
C63 C58 C59 Ir3 175.4(7)
C57 C58 C59 Ir3 -4.7(11)
C70 Ir3 C59 C60 -86.6(8)
N10 Ir3 C59 C60 -5.3(8)
N9 Ir3 C59 C60 179.4(8)
N11 Ir3 C59 C60 131(6)
N12 Ir3 C59 C60 91.0(8)
C70 Ir3 C59 C58 98.6(7)
N10 Ir3 C59 C58 180.0(7)
N9 Ir3 C59 C58 4.7(7)
N11 Ir3 C59 C58 -43(6)
N12 Ir3 C59 C58 -83.7(7)
C70 Ir3 N10 C64 179.7(7)
C59 Ir3 N10 C64 90.6(7)
N9 Ir3 N10 C64 122.6(18)
N11 Ir3 N10 C64 -87.3(7)
N12 Ir3 N10 C64 -1.8(7)
C70 Ir3 N10 C68 4.9(6)
C59 Ir3 N10 C68 -84.2(6)
N9 Ir3 N10 C68 -52(2)
N11 Ir3 N10 C68 97.9(6)
N12 Ir3 N10 C68 -176.6(6)
C68 N10 C64 C65 3.2(13)
Ir3 N10 C64 C65 -171.4(7)
N10 C64 C65 C66 -1.7(15)
C64 C65 C66 C67 -0.4(16)
C65 C66 C67 C68 0.9(16)
C64 N10 C68 C67 -2.5(13)
Ir3 N10 C68 C67 172.6(7)
C64 N10 C68 C69 177.2(8)
Ir3 N10 C68 C69 -7.7(9)
C66 C67 C68 N10 0.5(15)
C66 C67 C68 C69 -179.2(9)
N10 C68 C69 C74 -173.9(8)
C67 C68 C69 C74 5.8(15)
N10 C68 C69 C70 7.1(12)
C67 C68 C69 C70 -173.2(9)
C70 C69 C74 C73 -1.6(14)
C68 C69 C74 C73 179.5(9)
C69 C74 C73 C72 1.9(17)
C74 C73 C72 C71 -2.3(19)
C73 C72 C71 C70 2.3(16)
C74 C69 C70 C71 1.6(13)
C68 C69 C70 C71 -179.4(8)
C74 C69 C70 Ir3 178.0(7)
C68 C69 C70 Ir3 -3.0(10)
C72 C71 C70 C69 -2.0(14)
C72 C71 C70 Ir3 -177.7(7)
C59 Ir3 C70 C69 91.5(7)
N10 Ir3 C70 C69 -0.9(6)
N9 Ir3 C70 C69 171.8(7)
N11 Ir3 C70 C69 -90.4(7)
N12 Ir3 C70 C69 -33(7)
C59 Ir3 C70 C71 -92.7(9)
N10 Ir3 C70 C71 175.0(9)
N9 Ir3 C70 C71 -12.4(8)
N11 Ir3 C70 C71 85.4(8)
N12 Ir3 C70 C71 142(6)
C70 Ir3 N11 C75 130(7)
C59 Ir3 N11 C75 -88(9)
N10 Ir3 N11 C75 49(7)
N9 Ir3 N11 C75 -136(7)
N12 Ir3 N11 C75 -48(7)
Ir3 N11 C75 C76 -42(36)
C70 Ir3 N12 C77 -40(13)
C59 Ir3 N12 C77 -164(9)
N10 Ir3 N12 C77 -72(9)
N9 Ir3 N12 C77 115(9)
N11 Ir3 N12 C77 18(9)
Ir3 N12 C77 C78 -155(83)
